data_7127166
loop_
_publ_author_name
'Prodius, Denis'
'Klocke, Matthew'
'Smetana, Volodymyr'
'Alammar, Tarek'
'Perez Garcia, Marilu'
'Windus, Theresa L.'
'Nlebedim, Ikenna C.'
'Mudring, Anja-Verena'

_publ_section_title
;
 Rationally designed rare earth separation by selective oxalate
 solubilization.
;
_journal_issue 77
_journal_name_full 'Chemical communications (Cambridge, England)'
_journal_page_first 11386
_journal_page_last 11389
_journal_paper_doi 10.1039/d0cc02270e
_journal_volume 56
_journal_year 2020
_chemical_formula_sum 'C21 H27 N6 O14 Yb'
_chemical_formula_weight 760.52
_space_group_crystal_system triclinic
_space_group_IT_number 2
_space_group_name_Hall '-P 1'
_space_group_name_H-M_alt 'P -1'
_atom_sites_solution_hydrogens geom
_audit_creation_method SHELXL-2014/6
_audit_update_record
;
2019-02-21 deposited with the CCDC.	2020-08-18 downloaded from the CCDC.
;
_cell_angle_alpha 87.131(2)
_cell_angle_beta 87.135(2)
_cell_angle_gamma 88.571(2)
_cell_formula_units_Z 2
_cell_length_a 8.8524(18)
_cell_length_b 10.434(2)
_cell_length_c 15.937(3)
_cell_measurement_reflns_used 23529
_cell_measurement_temperature 296(2)
_cell_measurement_theta_max 26.624
_cell_measurement_theta_min 2.284
_cell_volume 1468.0(5)
_computing_structure_refinement 'SHELXL-2014/6 (Sheldrick, 2014)'
_diffrn_ambient_temperature 296(2)
_diffrn_measured_fraction_theta_full 0.998
_diffrn_measured_fraction_theta_max 0.987
_diffrn_measurement_device_type 'Bruker CCD'
_diffrn_radiation_type MoK\a
_diffrn_radiation_wavelength 0.71073
_diffrn_reflns_av_R_equivalents 0.0487
_diffrn_reflns_av_unetI/netI 0.0445
_diffrn_reflns_Laue_measured_fraction_full 0.998
_diffrn_reflns_Laue_measured_fraction_max 0.987
_diffrn_reflns_limit_h_max 11
_diffrn_reflns_limit_h_min -11
_diffrn_reflns_limit_k_max 13
_diffrn_reflns_limit_k_min -13
_diffrn_reflns_limit_l_max 20
_diffrn_reflns_limit_l_min -19
_diffrn_reflns_number 23529
_diffrn_reflns_point_group_measured_fraction_full 0.998
_diffrn_reflns_point_group_measured_fraction_max 0.987
_diffrn_reflns_theta_full 25.250
_diffrn_reflns_theta_max 26.624
_diffrn_reflns_theta_min 2.284
_exptl_absorpt_coefficient_mu 3.260
_exptl_absorpt_correction_T_max 0.18
_exptl_absorpt_correction_T_min 0.11
_exptl_absorpt_correction_type empirical
_exptl_absorpt_process_details 'Blessing, 1995'
_exptl_crystal_density_diffrn 1.721
_exptl_crystal_description 'irregular fragment'
_exptl_crystal_F_000 754
_exptl_crystal_size_max 0.100
_exptl_crystal_size_mid 0.100
_exptl_crystal_size_min 0.100
_refine_diff_density_max 3.469
_refine_diff_density_min -2.087
_refine_diff_density_rms 0.178
_refine_ls_extinction_method none
_refine_ls_goodness_of_fit_ref 0.907
_refine_ls_hydrogen_treatment constr
_refine_ls_matrix_type full
_refine_ls_number_parameters 373
_refine_ls_number_reflns 6085
_refine_ls_number_restraints 1
_refine_ls_restrained_S_all 0.907
_refine_ls_R_factor_all 0.0562
_refine_ls_R_factor_gt 0.0457
_refine_ls_shift/su_max 0.000
_refine_ls_shift/su_mean 0.000
_refine_ls_structure_factor_coef Fsqd
_refine_ls_weighting_details 'w=1/[\s^2^(Fo^2^)+(0.0616P)^2^+21.2457P] where P=(Fo^2^+2Fc^2^)/3'
_refine_ls_weighting_scheme calc
_refine_ls_wR_factor_gt 0.1113
_refine_ls_wR_factor_ref 0.1205
_reflns_Friedel_coverage 0.000
_reflns_number_gt 5336
_reflns_number_total 6085
_reflns_threshold_expression 'I > 2\s(I)'
_cod_data_source_file d0cc02270e2.cif
_cod_data_source_block yb77
_cod_depositor_comments 'Adding full bibliography for 7127165--7127177.cif.'
_cod_database_code 7127166
_shelx_space_group_comment
;
The symmetry employed for this shelxl refinement is uniquely defined
by the following loop, which should always be used as a source of
symmetry information in preference to the above space-group names.
They are only intended as comments.
;
_shelx_estimated_absorpt_t_min 0.736
_shelx_estimated_absorpt_t_max 0.736
_shelxl_version_number 2014/6

loop_
_space_group_symop_operation_xyz
'x, y, z'
'-x, -y, -z'

loop_
_atom_site_label
_atom_site_type_symbol
_atom_site_fract_x
_atom_site_fract_y
_atom_site_fract_z
_atom_site_U_iso_or_equiv
_atom_site_adp_type
_atom_site_occupancy
_atom_site_site_symmetry_order
_atom_site_calc_flag
_atom_site_refinement_flags_posn
_atom_site_refinement_flags_adp
_atom_site_refinement_flags_occupancy
_atom_site_disorder_assembly
_atom_site_disorder_group
C1 C 0.0344(7) -0.0684(6) -0.0024(4) 0.0174(12) Uani 1 1 d . . . . .
C3 C 0.4765(6) 0.0572(6) -0.0303(4) 0.0159(12) Uani 1 1 d . . . . .
C5 C 0.3269(7) 0.3440(6) 0.1668(4) 0.0208(13) Uani 1 1 d . . . . .
C7 C 0.4361(7) 0.2537(6) 0.2168(4) 0.0208(13) Uani 1 1 d . . . . .
C8 C 0.0548(7) 0.0471(7) 0.2959(4) 0.0229(14) Uani 1 1 d . . . . .
C12 C 0.1362(8) -0.0870(7) 0.2906(4) 0.0262(15) Uani 1 1 d . . . . .
O1 O 0.4466(5) -0.0746(4) 0.0969(3) 0.0198(9) Uani 1 1 d . . . . .
O2 O 0.3625(5) 0.1234(4) -0.0054(3) 0.0207(9) Uani 1 1 d . . . . .
O3 O 0.2432(5) 0.2899(4) 0.1175(3) 0.0227(10) Uani 1 1 d . . . . .
O4 O 0.0217(5) 0.1402(4) 0.0526(3) 0.0210(10) Uani 1 1 d . . . . .
O5 O 0.2151(5) -0.1016(5) 0.2232(3) 0.0270(11) Uani 1 1 d . . . . .
O6 O 0.1403(5) -0.0947(4) 0.0458(3) 0.0236(10) Uani 1 1 d . . . . .
O7 O -0.0320(6) 0.0664(5) 0.3585(3) 0.0316(12) Uani 1 1 d . . . . .
O8 O 0.0802(5) 0.1257(5) 0.2345(3) 0.0261(10) Uani 1 1 d . . . . .
O9 O 0.3239(5) 0.4614(5) 0.1786(3) 0.0273(11) Uani 1 1 d . . . . .
O10 O 0.4235(5) 0.1364(4) 0.2063(3) 0.0249(10) Uani 1 1 d . . . . .
O11 O 0.5240(6) 0.3053(5) 0.2635(4) 0.0320(12) Uani 1 1 d . . . . .
O12 O 0.1154(7) -0.1674(6) 0.3498(4) 0.0413(14) Uani 1 1 d . . . . .
Yb1 Yb 0.23824(3) 0.06547(3) 0.12298(2) 0.01748(10) Uani 1 1 d . . . . .
C6 C -0.0398(6) 0.4726(6) -0.1273(4) 0.0164(12) Uani 1 1 d . . . . .
H6 H -0.1351 0.4970 -0.1453 0.025 Uiso 1 1 calc R U . . .
C10 C 0.0613(8) 0.5517(7) -0.1020(5) 0.0270(15) Uani 1 1 d . . . . .
H10 H 0.0495 0.6402 -0.0993 0.041 Uiso 1 1 calc R U . . .
C11 C 0.1574(8) 0.3546(7) -0.0929(5) 0.0279(15) Uani 1 1 d . . . . .
H11 H 0.2234 0.2855 -0.0826 0.042 Uiso 1 1 calc R U . . .
C13 C 0.3262(8) 0.5276(7) -0.0492(5) 0.0310(16) Uani 1 1 d . . . . .
H13A H 0.4104 0.5001 -0.0858 0.046 Uiso 1 1 calc R U . . .
H13B H 0.3404 0.4884 0.0064 0.046 Uiso 1 1 calc R U . . .
C16 C 0.3282(8) 0.6701(8) -0.0446(6) 0.041(2) Uani 1 1 d . . . . .
H16A H 0.3065 0.7097 -0.0985 0.061 Uiso 1 1 calc R U . . .
H16B H 0.4263 0.6952 -0.0292 0.061 Uiso 1 1 calc R U . . .
H16C H 0.2532 0.6970 -0.0032 0.061 Uiso 1 1 calc R U . . .
N1 N 0.1838(6) 0.4815(5) -0.0808(4) 0.0231(12) Uani 1 1 d . . . . .
N3 N 0.0172(8) 0.3495(7) -0.1227(5) 0.0440(17) Uani 1 1 d . . . . .
H3 H -0.0274 0.2818 -0.1362 0.066 Uiso 1 1 calc R U . . .
C2 C 0.5381(8) -0.4149(7) 0.2638(4) 0.0233(14) Uani 1 1 d . . . . .
H2 H 0.4754 -0.4794 0.2490 0.035 Uiso 1 1 calc R U . . .
C14 C 0.6450(10) -0.0882(7) 0.2744(5) 0.0351(18) Uani 1 1 d . . . . .
H14A H 0.6774 -0.0608 0.3277 0.053 Uiso 1 1 calc R U . . .
H14B H 0.5479 -0.0467 0.2640 0.053 Uiso 1 1 calc R U . . .
C15 C 0.7577(9) -0.0469(8) 0.2060(6) 0.040(2) Uani 1 1 d . . . . .
H15A H 0.8519 -0.0924 0.2138 0.060 Uiso 1 1 calc R U . . .
H15B H 0.7731 0.0437 0.2079 0.060 Uiso 1 1 calc R U . . .
H15C H 0.7206 -0.0653 0.1524 0.060 Uiso 1 1 calc R U . . .
C17 C 0.5134(9) -0.2910(8) 0.2508(5) 0.0340(17) Uani 1 1 d . . . . .
H17 H 0.4296 -0.2535 0.2256 0.051 Uiso 1 1 calc R U . . .
C19 C 0.7292(10) -0.3161(8) 0.3118(6) 0.042(2) Uani 1 1 d . . . . .
H19 H 0.8202 -0.2988 0.3351 0.063 Uiso 1 1 calc R U . . .
N2 N 0.6273(7) -0.2274(6) 0.2796(4) 0.0306(14) Uani 1 1 d . . . . .
N6 N 0.6718(11) -0.4330(8) 0.3029(6) 0.060(2) Uani 1 1 d . . . . .
H6A H 0.7118 -0.5056 0.3189 0.089 Uiso 1 1 calc R U . . .
C4 C 0.1347(8) 0.1070(7) 0.5246(4) 0.0246(14) Uani 1 1 d . . . . .
H4 H 0.0807 0.0579 0.5656 0.037 Uiso 1 1 calc R U . . .
C18 C 0.0947(10) 0.2197(9) 0.4957(5) 0.044(2) Uani 1 1 d . . . . .
H18 H 0.0070 0.2643 0.5126 0.066 Uiso 1 1 calc R U . . .
C20 C 0.3080(10) 0.1697(9) 0.4299(6) 0.045(2) Uani 1 1 d . . . . .
H20 H 0.3934 0.1730 0.3934 0.067 Uiso 1 1 calc R U . . .
C22 C 0.1990(16) 0.3887(15) 0.3918(12) 0.114(5) Uani 1 1 d D . . . .
H22A H 0.2436 0.4496 0.4268 0.171 Uiso 1 1 calc R U . . .
H22B H 0.2654 0.3815 0.3418 0.171 Uiso 1 1 calc R U . . .
C23 C 0.0644(16) 0.4392(15) 0.3674(12) 0.114(5) Uani 1 1 d D . . . .
H23A H 0.0127 0.3767 0.3380 0.171 Uiso 1 1 calc R U . . .
H23B H 0.0817 0.5139 0.3309 0.171 Uiso 1 1 calc R U . . .
H23C H 0.0037 0.4627 0.4161 0.171 Uiso 1 1 calc R U . . .
N4 N 0.1982(9) 0.2630(8) 0.4379(5) 0.0471(19) Uani 1 1 d . . . . .
N5 N 0.2689(10) 0.0708(10) 0.4854(6) 0.060(2) Uani 1 1 d . . . . .
H5 H 0.3187 -0.0001 0.4940 0.089 Uiso 1 1 calc R U . . .
O1W O 0.7136(8) 0.2193(8) 0.3833(4) 0.066(2) Uani 1 1 d . . . . .
O2W O 0.6881(18) 0.3095(12) 0.5445(7) 0.163(7) Uani 1 1 d . . . . .

loop_
_atom_site_aniso_label
_atom_site_aniso_U_11
_atom_site_aniso_U_22
_atom_site_aniso_U_33
_atom_site_aniso_U_23
_atom_site_aniso_U_13
_atom_site_aniso_U_12
C1 0.013(3) 0.014(3) 0.026(3) -0.001(2) -0.002(2) -0.003(2)
C3 0.012(3) 0.011(3) 0.025(3) -0.001(2) -0.003(2) 0.000(2)
C5 0.014(3) 0.019(3) 0.029(3) 0.004(3) 0.001(2) -0.001(2)
C7 0.014(3) 0.019(3) 0.030(4) -0.004(3) -0.003(2) 0.000(2)
C8 0.016(3) 0.023(4) 0.030(4) -0.003(3) -0.003(3) 0.000(3)
C12 0.021(3) 0.031(4) 0.027(4) 0.001(3) -0.001(3) 0.001(3)
O1 0.016(2) 0.016(2) 0.026(2) 0.0015(18) 0.0025(18) 0.0045(17)
O2 0.016(2) 0.018(2) 0.027(2) 0.0032(18) -0.0009(18) 0.0063(17)
O3 0.018(2) 0.022(2) 0.029(3) -0.0029(19) -0.0049(18) -0.0007(18)
O4 0.014(2) 0.014(2) 0.035(3) -0.0060(18) -0.0076(18) 0.0026(17)
O5 0.025(2) 0.021(3) 0.034(3) 0.003(2) 0.006(2) 0.005(2)
O6 0.018(2) 0.012(2) 0.041(3) -0.0070(19) -0.010(2) 0.0035(17)
O7 0.026(3) 0.042(3) 0.026(3) 0.000(2) 0.006(2) 0.004(2)
O8 0.025(2) 0.021(3) 0.031(3) 0.001(2) 0.004(2) 0.0024(19)
O9 0.024(2) 0.016(2) 0.044(3) -0.005(2) -0.010(2) 0.0028(19)
O10 0.020(2) 0.018(2) 0.037(3) 0.000(2) -0.011(2) 0.0024(18)
O11 0.027(3) 0.022(3) 0.048(3) -0.004(2) -0.016(2) 0.000(2)
O12 0.049(3) 0.033(3) 0.039(3) 0.010(2) 0.015(3) 0.010(3)
Yb1 0.01264(14) 0.01356(15) 0.02612(16) -0.00131(10) -0.00028(10) 0.00134(9)
C6 0.010(3) 0.007(3) 0.031(3) 0.003(2) -0.003(2) 0.004(2)
C10 0.023(3) 0.022(4) 0.036(4) 0.002(3) -0.001(3) 0.006(3)
C11 0.023(3) 0.015(3) 0.044(4) 0.001(3) -0.001(3) 0.006(3)
C13 0.017(3) 0.034(4) 0.042(4) -0.007(3) -0.003(3) -0.002(3)
C16 0.019(3) 0.035(5) 0.069(6) -0.012(4) 0.000(4) -0.001(3)
N1 0.017(3) 0.020(3) 0.033(3) 0.000(2) -0.003(2) 0.006(2)
N3 0.036(4) 0.036(4) 0.060(5) -0.002(3) -0.002(3) -0.004(3)
C2 0.024(3) 0.019(3) 0.027(4) -0.005(3) 0.001(3) -0.005(3)
C14 0.046(5) 0.013(4) 0.048(5) -0.004(3) -0.021(4) 0.009(3)
C15 0.036(4) 0.029(4) 0.057(5) 0.001(4) -0.016(4) -0.007(3)
C17 0.028(4) 0.039(5) 0.036(4) -0.008(3) -0.004(3) -0.004(3)
C19 0.048(5) 0.023(4) 0.058(6) -0.001(4) -0.027(4) 0.002(4)
N2 0.030(3) 0.021(3) 0.042(4) -0.005(3) -0.013(3) -0.001(3)
N6 0.067(6) 0.038(5) 0.075(6) -0.001(4) -0.016(5) 0.000(4)
C4 0.023(3) 0.031(4) 0.019(3) 0.002(3) 0.002(3) -0.002(3)
C18 0.038(4) 0.056(6) 0.037(5) -0.011(4) 0.012(4) -0.010(4)
C20 0.034(4) 0.055(6) 0.043(5) 0.008(4) 0.012(4) -0.002(4)
C22 0.087(7) 0.081(8) 0.162(12) 0.066(7) 0.042(8) 0.018(6)
C23 0.087(7) 0.081(8) 0.162(12) 0.066(7) 0.042(8) 0.018(6)
N4 0.046(4) 0.046(5) 0.046(4) 0.006(3) 0.018(3) -0.002(4)
N5 0.050(5) 0.074(6) 0.054(5) 0.006(4) -0.002(4) -0.006(4)
O1W 0.051(4) 0.109(7) 0.035(3) 0.011(4) -0.004(3) 0.047(4)
O2W 0.250(16) 0.140(11) 0.106(8) -0.063(8) -0.095(10) 0.149(11)

loop_
_atom_type_symbol
_atom_type_description
_atom_type_scat_dispersion_real
_atom_type_scat_dispersion_imag
_atom_type_scat_source
C C 0.0033 0.0016 'International Tables Vol C Tables 4.2.6.8 and 6.1.1.4'
H H 0.0000 0.0000 'International Tables Vol C Tables 4.2.6.8 and 6.1.1.4'
N N 0.0061 0.0033 'International Tables Vol C Tables 4.2.6.8 and 6.1.1.4'
O O 0.0106 0.0060 'International Tables Vol C Tables 4.2.6.8 and 6.1.1.4'
Yb Yb -0.3850 5.5486 'International Tables Vol C Tables 4.2.6.8 and 6.1.1.4'

loop_
_geom_angle_atom_site_label_1
_geom_angle_atom_site_label_2
_geom_angle_atom_site_label_3
_geom_angle
_geom_angle_site_symmetry_1
_geom_angle_site_symmetry_3
_geom_angle_publ_flag
O4 C1 O6 127.7(6) 2 . ?
O4 C1 C1 116.9(7) 2 2 ?
O6 C1 C1 115.4(6) . 2 ?
O4 C1 Yb1 166.7(4) 2 . ?
O6 C1 Yb1 39.8(3) . . ?
C1 C1 Yb1 75.9(4) 2 . ?
O4 C1 Yb1 41.2(3) 2 2 ?
O6 C1 Yb1 167.9(4) . 2 ?
C1 C1 Yb1 75.8(4) 2 2 ?
Yb1 C1 Yb1 151.7(2) . 2 ?
O1 C3 O2 126.9(6) 2_655 . ?
O1 C3 C3 117.5(6) 2_655 2_655 ?
O2 C3 C3 115.6(7) . 2_655 ?
O1 C3 Yb1 41.5(3) 2_655 2_655 ?
O2 C3 Yb1 168.4(4) . 2_655 ?
C3 C3 Yb1 76.1(4) 2_655 2_655 ?
O1 C3 Yb1 167.2(4) 2_655 . ?
O2 C3 Yb1 40.3(3) . . ?
C3 C3 Yb1 75.2(4) 2_655 . ?
Yb1 C3 Yb1 151.3(2) 2_655 . ?
O9 C5 O3 124.7(6) . . ?
O9 C5 C7 119.4(6) . . ?
O3 C5 C7 115.9(6) . . ?
O9 C5 Yb1 163.5(5) . . ?
O3 C5 Yb1 40.8(3) . . ?
C7 C5 Yb1 75.5(3) . . ?
O10 C7 O11 127.6(6) . . ?
O10 C7 C5 115.3(5) . . ?
O11 C7 C5 117.1(6) . . ?
O10 C7 Yb1 39.5(3) . . ?
O11 C7 Yb1 166.7(5) . . ?
C5 C7 Yb1 75.9(3) . . ?
O7 C8 O8 125.6(7) . . ?
O7 C8 C12 118.2(6) . . ?
O8 C8 C12 116.1(6) . . ?
O7 C8 Yb1 165.5(5) . . ?
O8 C8 Yb1 40.0(3) . . ?
C12 C8 Yb1 76.1(4) . . ?
O12 C12 O5 127.1(7) . . ?
O12 C12 C8 118.5(6) . . ?
O5 C12 C8 114.4(6) . . ?
O12 C12 Yb1 166.5(5) . . ?
O5 C12 Yb1 39.4(3) . . ?
C8 C12 Yb1 75.0(4) . . ?
C3 O1 Yb1 118.1(4) 2_655 . ?
C3 O2 Yb1 119.1(4) . . ?
C5 O3 Yb1 118.5(4) . . ?
C1 O4 Yb1 118.4(4) 2 . ?
C12 O5 Yb1 120.3(4) . . ?
C1 O6 Yb1 120.0(4) . . ?
C8 O8 Yb1 119.5(4) . . ?
C7 O10 Yb1 120.5(4) . . ?
O8 Yb1 O5 69.67(17) . . ?
O8 Yb1 O10 82.59(18) . . ?
O5 Yb1 O10 84.86(18) . . ?
O8 Yb1 O2 148.01(17) . . ?
O5 Yb1 O2 142.23(16) . . ?
O10 Yb1 O2 95.83(17) . . ?
O8 Yb1 O6 113.62(17) . . ?
O5 Yb1 O6 78.35(18) . . ?
O10 Yb1 O6 150.13(16) . . ?
O2 Yb1 O6 83.15(17) . . ?
O8 Yb1 O3 75.11(17) . . ?
O5 Yb1 O3 138.43(17) . . ?
O10 Yb1 O3 69.13(16) . . ?
O2 Yb1 O3 74.54(16) . . ?
O6 Yb1 O3 137.60(16) . . ?
O8 Yb1 O1 138.99(17) . . ?
O5 Yb1 O1 73.98(16) . . ?
O10 Yb1 O1 75.80(16) . . ?
O2 Yb1 O1 69.68(15) . . ?
O6 Yb1 O1 75.91(15) . . ?
O3 Yb1 O1 126.08(15) . . ?
O8 Yb1 O4 78.80(17) . . ?
O5 Yb1 O4 119.15(17) . . ?
O10 Yb1 O4 141.11(16) . . ?
O2 Yb1 O4 83.01(16) . . ?
O6 Yb1 O4 68.59(15) . . ?
O3 Yb1 O4 73.19(15) . . ?
O1 Yb1 O4 137.32(16) . . ?
O8 Yb1 C8 20.51(18) . . ?
O5 Yb1 C8 49.16(17) . . ?
O10 Yb1 C8 81.90(17) . . ?
O2 Yb1 C8 168.38(17) . . ?
O6 Yb1 C8 104.51(17) . . ?
O3 Yb1 C8 94.07(17) . . ?
O1 Yb1 C8 120.30(17) . . ?
O4 Yb1 C8 91.60(17) . . ?
O8 Yb1 C3 157.80(17) . 2_655 ?
O5 Yb1 C3 93.98(16) . 2_655 ?
O10 Yb1 C3 81.02(16) . 2_655 ?
O2 Yb1 C3 49.31(15) . 2_655 ?
O6 Yb1 C3 75.77(15) . 2_655 ?
O3 Yb1 C3 112.35(15) . 2_655 ?
O1 Yb1 C3 20.37(16) . 2_655 ?
O4 Yb1 C3 123.13(16) . 2_655 ?
C8 Yb1 C3 140.54(17) . 2_655 ?
O8 Yb1 C12 49.36(18) . . ?
O5 Yb1 C12 20.33(18) . . ?
O10 Yb1 C12 82.46(18) . . ?
O2 Yb1 C12 162.41(17) . . ?
O6 Yb1 C12 89.67(18) . . ?
O3 Yb1 C12 120.40(18) . . ?
O1 Yb1 C12 93.02(17) . . ?
O4 Yb1 C12 109.32(17) . . ?
C8 Yb1 C12 28.84(18) . . ?
C3 Yb1 C12 113.33(17) 2_655 . ?
O8 Yb1 C7 76.67(17) . . ?
O5 Yb1 C7 100.54(18) . . ?
O10 Yb1 C7 20.07(17) . . ?
O2 Yb1 C7 90.92(17) . . ?
O6 Yb1 C7 167.94(16) . . ?
O3 Yb1 C7 49.17(16) . . ?
O1 Yb1 C7 92.19(16) . . ?
O4 Yb1 C7 121.23(16) . . ?
C8 Yb1 C7 83.07(17) . . ?
C3 Yb1 C7 92.39(16) 2_655 . ?
C12 Yb1 C7 93.00(18) . . ?
C10 C6 N3 109.6(6) . . ?
C10 C6 H6 125.2 . . ?
N3 C6 H6 125.2 . . ?
C6 C10 N1 107.9(6) . . ?
C6 C10 H10 126.1 . . ?
N1 C10 H10 126.1 . . ?
N3 C11 N1 106.9(6) . . ?
N3 C11 H11 126.5 . . ?
N1 C11 H11 126.5 . . ?
N1 C13 C16 113.0(6) . . ?
N1 C13 H13A 109.0 . . ?
C16 C13 H13A 109.0 . . ?
N1 C13 H13B 109.0 . . ?
C16 C13 H13B 109.0 . . ?
H13A C13 H13B 107.8 . . ?
C13 C16 H16A 109.5 . . ?
C13 C16 H16B 109.5 . . ?
H16A C16 H16B 109.5 . . ?
C13 C16 H16C 109.5 . . ?
H16A C16 H16C 109.5 . . ?
H16B C16 H16C 109.5 . . ?
C10 N1 C11 108.7(6) . . ?
C10 N1 C13 127.7(6) . . ?
C11 N1 C13 123.6(6) . . ?
C11 N3 C6 106.9(6) . . ?
C11 N3 H3 126.5 . . ?
C6 N3 H3 126.5 . . ?
C17 C2 N6 108.5(7) . . ?
C17 C2 H2 125.8 . . ?
N6 C2 H2 125.8 . . ?
N2 C14 C15 112.0(7) . . ?
N2 C14 H14A 109.2 . . ?
C15 C14 H14A 109.2 . . ?
N2 C14 H14B 109.2 . . ?
C15 C14 H14B 109.2 . . ?
H14A C14 H14B 107.9 . . ?
C14 C15 H15A 109.5 . . ?
C14 C15 H15B 109.5 . . ?
H15A C15 H15B 109.5 . . ?
C14 C15 H15C 109.5 . . ?
H15A C15 H15C 109.5 . . ?
H15B C15 H15C 109.5 . . ?
C2 C17 N2 109.3(7) . . ?
C2 C17 H17 125.4 . . ?
N2 C17 H17 125.4 . . ?
N6 C19 N2 106.9(7) . . ?
N6 C19 H19 126.6 . . ?
N2 C19 H19 126.6 . . ?
C17 N2 C19 107.9(7) . . ?
C17 N2 C14 126.2(7) . . ?
C19 N2 C14 125.8(6) . . ?
C19 N6 C2 107.4(8) . . ?
C19 N6 H6A 126.3 . . ?
C2 N6 H6A 126.3 . . ?
C18 C4 N5 109.3(7) . . ?
C18 C4 H4 125.3 . . ?
N5 C4 H4 125.3 . . ?
C4 C18 N4 109.8(8) . . ?
C4 C18 H18 125.1 . . ?
N4 C18 H18 125.1 . . ?
N5 C20 N4 107.1(8) . . ?
N5 C20 H20 126.5 . . ?
N4 C20 H20 126.5 . . ?
C23 C22 N4 117.7(12) . . ?
C23 C22 H22A 107.9 . . ?
N4 C22 H22A 107.9 . . ?
C23 C22 H22B 107.9 . . ?
N4 C22 H22B 107.9 . . ?
H22A C22 H22B 107.2 . . ?
C22 C23 H23A 109.5 . . ?
C22 C23 H23B 109.5 . . ?
H23A C23 H23B 109.5 . . ?
C22 C23 H23C 109.5 . . ?
H23A C23 H23C 109.5 . . ?
H23B C23 H23C 109.5 . . ?
C18 N4 C20 107.6(8) . . ?
C18 N4 C22 127.4(9) . . ?
C20 N4 C22 125.0(8) . . ?
C20 N5 C4 106.2(8) . . ?
C20 N5 H5 126.9 . . ?
C4 N5 H5 126.9 . . ?

loop_
_geom_bond_atom_site_label_1
_geom_bond_atom_site_label_2
_geom_bond_distance
_geom_bond_site_symmetry_2
_geom_bond_publ_flag
C1 O4 1.251(7) 2 ?
C1 O6 1.258(8) . ?
C1 C1 1.541(12) 2 ?
C1 Yb1 3.157(6) . ?
C1 Yb1 3.158(6) 2 ?
C3 O1 1.239(8) 2_655 ?
C3 O2 1.268(7) . ?
C3 C3 1.559(12) 2_655 ?
C3 Yb1 3.138(6) 2_655 ?
C3 Yb1 3.150(6) . ?
C5 O9 1.248(8) . ?
C5 O3 1.269(8) . ?
C5 C7 1.554(9) . ?
C5 Yb1 3.150(7) . ?
C7 O10 1.252(8) . ?
C7 O11 1.252(8) . ?
C7 Yb1 3.145(6) . ?
C8 O7 1.249(8) . ?
C8 O8 1.260(9) . ?
C8 C12 1.562(10) . ?
C8 Yb1 3.128(7) . ?
C12 O12 1.240(9) . ?
C12 O5 1.265(8) . ?
C12 Yb1 3.144(7) . ?
O1 C3 1.239(8) 2_655 ?
O1 Yb1 2.358(4) . ?
O2 Yb1 2.333(5) . ?
O3 Yb1 2.340(5) . ?
O4 C1 1.251(7) 2 ?
O4 Yb1 2.365(4) . ?
O5 Yb1 2.311(5) . ?
O6 Yb1 2.333(4) . ?
O8 Yb1 2.309(5) . ?
O10 Yb1 2.319(4) . ?
Yb1 C3 3.138(6) 2_655 ?
C6 C10 1.323(9) . ?
C6 N3 1.368(9) . ?
C6 H6 0.9300 . ?
C10 N1 1.340(9) . ?
C10 H10 0.9300 . ?
C11 N3 1.354(10) . ?
C11 N1 1.375(9) . ?
C11 H11 0.9300 . ?
C13 N1 1.481(8) . ?
C13 C16 1.493(11) . ?
C13 H13A 0.9700 . ?
C13 H13B 0.9700 . ?
C16 H16A 0.9600 . ?
C16 H16B 0.9600 . ?
C16 H16C 0.9600 . ?
N3 H3 0.8600 . ?
C2 C17 1.314(11) . ?
C2 N6 1.369(11) . ?
C2 H2 0.9300 . ?
C14 N2 1.462(9) . ?
C14 C15 1.495(12) . ?
C14 H14A 0.9700 . ?
C14 H14B 0.9700 . ?
C15 H15A 0.9600 . ?
C15 H15B 0.9600 . ?
C15 H15C 0.9600 . ?
C17 N2 1.333(9) . ?
C17 H17 0.9300 . ?
C19 N6 1.350(11) . ?
C19 N2 1.374(10) . ?
C19 H19 0.9300 . ?
N6 H6A 0.8600 . ?
C4 C18 1.290(12) . ?
C4 N5 1.368(11) . ?
C4 H4 0.9300 . ?
C18 N4 1.337(11) . ?
C18 H18 0.9300 . ?
C20 N5 1.366(12) . ?
C20 N4 1.364(12) . ?
C20 H20 0.9300 . ?
C22 C23 1.357(14) . ?
C22 N4 1.471(14) . ?
C22 H22A 0.9700 . ?
C22 H22B 0.9700 . ?
C23 H23A 0.9600 . ?
C23 H23B 0.9600 . ?
C23 H23C 0.9600 . ?
N5 H5 0.8600 . ?

loop_
_geom_torsion_atom_site_label_1
_geom_torsion_atom_site_label_2
_geom_torsion_atom_site_label_3
_geom_torsion_atom_site_label_4
_geom_torsion
_geom_torsion_site_symmetry_1
_geom_torsion_site_symmetry_2
_geom_torsion_site_symmetry_3
_geom_torsion_site_symmetry_4
_geom_torsion_publ_flag
O9 C5 C7 O10 174.6(6) . . . . ?
O3 C5 C7 O10 -3.7(9) . . . . ?
Yb1 C5 C7 O10 2.2(5) . . . . ?
O9 C5 C7 O11 -4.3(9) . . . . ?
O3 C5 C7 O11 177.4(6) . . . . ?
Yb1 C5 C7 O11 -176.7(6) . . . . ?
O9 C5 C7 Yb1 172.4(6) . . . . ?
O3 C5 C7 Yb1 -5.9(5) . . . . ?
O7 C8 C12 O12 -2.3(10) . . . . ?
O8 C8 C12 O12 179.6(7) . . . . ?
Yb1 C8 C12 O12 179.9(7) . . . . ?
O7 C8 C12 O5 176.1(6) . . . . ?
O8 C8 C12 O5 -2.0(9) . . . . ?
Yb1 C8 C12 O5 -1.7(5) . . . . ?
O7 C8 C12 Yb1 177.8(6) . . . . ?
O8 C8 C12 Yb1 -0.3(5) . . . . ?
O1 C3 O2 Yb1 179.3(5) 2_655 . . . ?
C3 C3 O2 Yb1 -1.1(8) 2_655 . . . ?
Yb1 C3 O2 Yb1 -177.5(18) 2_655 . . . ?
O9 C5 O3 Yb1 -169.4(5) . . . . ?
C7 C5 O3 Yb1 8.7(7) . . . . ?
O12 C12 O5 Yb1 -179.2(6) . . . . ?
C8 C12 O5 Yb1 2.6(8) . . . . ?
O4 C1 O6 Yb1 173.9(5) 2 . . . ?
C1 C1 O6 Yb1 -7.1(9) 2 . . . ?
Yb1 C1 O6 Yb1 -165.0(19) 2 . . . ?
O7 C8 O8 Yb1 -177.5(5) . . . . ?
C12 C8 O8 Yb1 0.5(7) . . . . ?
O11 C7 O10 Yb1 175.4(6) . . . . ?
C5 C7 O10 Yb1 -3.3(8) . . . . ?
N3 C6 C10 N1 -0.1(9) . . . . ?
C6 C10 N1 C11 -0.3(8) . . . . ?
C6 C10 N1 C13 179.8(7) . . . . ?
N3 C11 N1 C10 0.7(8) . . . . ?
N3 C11 N1 C13 -179.5(7) . . . . ?
C16 C13 N1 C10 -2.2(11) . . . . ?
C16 C13 N1 C11 177.9(7) . . . . ?
N1 C11 N3 C6 -0.7(9) . . . . ?
C10 C6 N3 C11 0.5(9) . . . . ?
N6 C2 C17 N2 0.5(9) . . . . ?
C2 C17 N2 C19 0.4(10) . . . . ?
C2 C17 N2 C14 177.7(7) . . . . ?
N6 C19 N2 C17 -1.2(10) . . . . ?
N6 C19 N2 C14 -178.5(8) . . . . ?
C15 C14 N2 C17 -102.4(9) . . . . ?
C15 C14 N2 C19 74.3(10) . . . . ?
N2 C19 N6 C2 1.5(11) . . . . ?
C17 C2 N6 C19 -1.2(10) . . . . ?
N5 C4 C18 N4 -0.3(10) . . . . ?
C4 C18 N4 C20 0.9(11) . . . . ?
C4 C18 N4 C22 -177.7(13) . . . . ?
N5 C20 N4 C18 -1.0(11) . . . . ?
N5 C20 N4 C22 177.5(13) . . . . ?
C23 C22 N4 C18 -38(3) . . . . ?
C23 C22 N4 C20 143.7(16) . . . . ?
N4 C20 N5 C4 0.8(10) . . . . ?
C18 C4 N5 C20 -0.3(10) . . . . ?
